data_1520791
loop_
_publ_author_name
'Arakcheeva, A.V.'
'Shamrai, V.F.'
'Grinevich, V.V.'
'Meyer, M.'
'Chapuis, G.'

_publ_section_title
;
 K Nb4 O5 F and Nb O2 crystal structures. Structural aspect of chemical
 decomposition of K2-x Nb4 O3 (O, F)3 F in the melt of sodium and
 potassium chlorides
;
_journal_name_full Kristallografiya
_journal_page_first 6
_journal_page_last 11
_journal_volume 44
_journal_year 1999
_chemical_formula_sum 'Nb O2'
_space_group_IT_number 88
_symmetry_space_group_name_Hall '-I 4ad'
_symmetry_space_group_name_H-M 'I 41/a :2'
_cell_angle_alpha 90
_cell_angle_beta 90
_cell_angle_gamma 90
_cell_formula_units_Z 32
_cell_length_a 13.698
_cell_length_b 13.698
_cell_length_c 5.976
_cell_volume 1121.308
_citation_journal_id_ASTM KRISAJ
_cod_data_source_file Arakcheeva_KRISAJ_1999_440.cif
_cod_data_source_block Nb1O2
_cod_original_formula_sum 'Nb1 O2'
_cod_database_code 1520791

loop_
_symmetry_equiv_pos_as_xyz
x,y,z
-y+3/4,x+1/4,z+1/4
-x+1/2,-y,z+1/2
y+3/4,-x+3/4,z+3/4
-x,-y,-z
y-3/4,-x-1/4,-z-1/4
x-1/2,y,-z-1/2
-y-3/4,x-3/4,-z-3/4
x+1/2,y+1/2,z+1/2
-y+5/4,x+3/4,z+3/4
-x+1,-y+1/2,z+1
y+5/4,-x+5/4,z+5/4
-x+1/2,-y+1/2,-z+1/2
y-1/4,-x+1/4,-z+1/4
x,y+1/2,-z
-y-1/4,x-1/4,-z-1/4

loop_
_atom_site_label
_atom_site_type_symbol
_atom_site_fract_x
_atom_site_fract_y
_atom_site_fract_z
_atom_site_occupancy
_atom_site_U_iso_or_equiv
Nb1 Nb+4 0.11539 0.1242 0.47632 1 0.0
O1 O-2 0.9876 0.128 -0.0053 1 0.0
Nb2 Nb+4 0.13418 0.1243 0.02609 1 0.0
O3 O-2 0.2762 0.1211 0.0001 1 0.0
O4 O-2 0.2652 0.122 0.5045 1 0.0
O2 O-2 0.9755 0.1254 0.5008 1 0.0
